data_1567938
loop_
_publ_author_name
'Sieg, Gr\'egoire'
'M\"uller, Igor'
'Wei\&ser, Kilian'
'Werncke, Gunnar'

_publ_section_title
;
 Taming the Stilbene Radical Anion
;
_journal_name_full 'Chemical Science'
_journal_paper_doi 10.1039/D2SC04451J
_journal_year 2022
_chemical_formula_moiety 'C38 H72 Fe K N2 O6 Si4, 0.5(C4 H10 O)'
_chemical_formula_sum 'C40 H77 Fe K N2 O6.5 Si4'
_chemical_formula_weight 897.34
_space_group_crystal_system monoclinic
_space_group_IT_number 15
_space_group_name_Hall '-C 2yc'
_space_group_name_H-M_alt 'C 1 2/c 1'
_atom_sites_solution_hydrogens geom
_atom_sites_solution_primary dual
_audit_creation_date 2022-10-19
_audit_creation_method
;FinalCif V113 by Daniel Kratzert, Freiburg 2022,
https://dkratzert.de/finalcif.html
;
_audit_update_record
;
2022-10-19 deposited with the CCDC.	2022-11-09 downloaded from the CCDC.
;
_cell_angle_alpha 90
_cell_angle_beta 130.575(2)
_cell_angle_gamma 90
_cell_formula_units_Z 8
_cell_length_a 37.3486(17)
_cell_length_b 13.2014(4)
_cell_length_c 27.113(2)
_cell_measurement_reflns_used 9680
_cell_measurement_temperature 100.00
_cell_measurement_theta_max 28.261
_cell_measurement_theta_min 2.183
_cell_volume 10153.9(10)
_computing_cell_refinement 'SAINT V8.38A (Bruker, 2018)'
_computing_data_collection 'Bruker BIS V6.2.14/2020-04-30'
_computing_data_reduction 'SAINT V8.38A (Bruker, 2018)'
_computing_molecular_graphics 'Olex2 1.5 (Dolomanov et al., 2009)'
_computing_publication_material 'Olex2 1.5 (Dolomanov et al., 2009)'
_computing_structure_refinement 'XL  (Sheldrick, 2008)'
_computing_structure_solution 'XT  (Sheldrick, 2015)'
_diffrn_ambient_temperature 100.00
_diffrn_measured_fraction_theta_full 1.000
_diffrn_measured_fraction_theta_max 1.000
_diffrn_measurement_device_type 'Bruker APEX-II CCD'
_diffrn_measurement_method '\f and \w scans'
_diffrn_radiation_type MoK\a
_diffrn_radiation_wavelength 0.71073
_diffrn_reflns_av_R_equivalents 0.0878
_diffrn_reflns_av_unetI/netI 0.0386
_diffrn_reflns_Laue_measured_fraction_full 1.000
_diffrn_reflns_Laue_measured_fraction_max 1.000
_diffrn_reflns_limit_h_max 46
_diffrn_reflns_limit_h_min -46
_diffrn_reflns_limit_k_max 15
_diffrn_reflns_limit_k_min -16
_diffrn_reflns_limit_l_max 33
_diffrn_reflns_limit_l_min -33
_diffrn_reflns_number 145841
_diffrn_reflns_point_group_measured_fraction_full 1.000
_diffrn_reflns_point_group_measured_fraction_max 1.000
_diffrn_reflns_theta_full 25.242
_diffrn_reflns_theta_max 25.998
_diffrn_reflns_theta_min 1.978
_diffrn_source_current 1.0
_diffrn_source_power 0.05
_diffrn_source_voltage 50.0
_diffrn_standards_number 0
_exptl_absorpt_coefficient_mu 0.515
_exptl_absorpt_correction_T_max 0.7432
_exptl_absorpt_correction_T_min 0.7074
_exptl_absorpt_correction_type multi-scan
_exptl_absorpt_process_details
;
SADABS-2016/2 (Bruker,2016/2) was used for absorption correction.
wR2(int) was 0.1361 before and 0.0709 after correction.
The Ratio of minimum to maximum transmission is 0.9518.
The \l/2 correction factor is Not present.
;
_exptl_crystal_colour 'clear reddish orange'
_exptl_crystal_colour_lustre clear
_exptl_crystal_colour_modifier reddish
_exptl_crystal_colour_primary orange
_exptl_crystal_density_diffrn 1.174
_exptl_crystal_description plank
_exptl_crystal_F_000 3872
_exptl_crystal_size_max 0.731
_exptl_crystal_size_mid 0.101
_exptl_crystal_size_min 0.028
_refine_diff_density_max 1.017
_refine_diff_density_min -0.363
_refine_diff_density_rms 0.081
_refine_ls_extinction_method none
_refine_ls_goodness_of_fit_ref 1.137
_refine_ls_hydrogen_treatment constr
_refine_ls_matrix_type full
_refine_ls_number_parameters 517
_refine_ls_number_reflns 9995
_refine_ls_number_restraints 0
_refine_ls_restrained_S_all 1.137
_refine_ls_R_factor_all 0.0710
_refine_ls_R_factor_gt 0.0549
_refine_ls_shift/su_max 0.002
_refine_ls_shift/su_mean 0.000
_refine_ls_structure_factor_coef Fsqd
_refine_ls_weighting_details 'w=1/[\s^2^(Fo^2^)+(0.0001P)^2^+48.3143P] where P=(Fo^2^+2Fc^2^)/3'
_refine_ls_weighting_scheme calc
_refine_ls_wR_factor_gt 0.1045
_refine_ls_wR_factor_ref 0.1086
_reflns_Friedel_coverage 0.000
_reflns_number_gt 8298
_reflns_number_total 9995
_reflns_threshold_expression 'I > 2\s(I)'
_cod_data_source_file d2sc04451j2.cif
_cod_data_source_block 3
_cod_original_cell_volume 10154.0(10)
_cod_original_formula_sum 'C40 H77 Fe K N2 O6.50 Si4'
_cod_database_code 1567938
_shelx_shelxl_version_number 2017/1
_olex2_refinement_description
;
1. Fixed Uiso
 At 1.2 times of:
  All C(H) groups, All C(H,H) groups
 At 1.5 times of:
  All C(H,H,H) groups
2. Uiso/Uaniso restraints and constraints
Uanis(C2) = Uanis(C3)
3. Others
 Fixed Sof: H39A(0.5) H39B(0.5) H39C(0.5) C40(0.5) H40A(0.5) H40B(0.5)
 C42(0.5) H42A(0.5) H42B(0.5) H42C(0.5) C41(0.5) H41A(0.5) H41B(0.5)
4.a Ternary CH refined with riding coordinates:
 C1(H1), C2(H2)
4.b Secondary CH2 refined with riding coordinates:
 C31(H31A,H31B), C29(H29A,H29B), C30(H30A,H30B), C32(H32A,H32B), C27(H27A,
 H27B), C37(H37A,H37B), C35(H35A,H35B), C36(H36A,H36B), C28(H28A,H28B),
 C34(H34A,H34B), C33(H33A,H33B), C38(H38A,H38B), C40(H40A,H40B), C41(H41A,H41B)
4.c Aromatic/amide H refined with riding coordinates:
 C14(H14), C8(H8), C13(H13), C12(H12), C10(H10), C4(H4), C5(H5), C7(H7),
 C11(H11), C6(H6)
4.d Idealised Me refined as rotating group:
 C16(H16A,H16B,H16C), C24(H24A,H24B,H24C), C15(H15A,H15B,H15C), C18(H18A,H18B,
 H18C), C20(H20A,H20B,H20C), C19(H19A,H19B,H19C), C17(H17A,H17B,H17C), C25(H25A,
 H25B,H25C), C23(H23A,H23B,H23C), C26(H26A,H26B,H26C), C22(H22A,H22B,H22C),
 C21(H21A,H21B,H21C), C39(H39A,H39B,H39C), C42(H42A,H42B,H42C)
;
_olex2_submission_special_instructions 'No special instructions were received'
_shelx_space_group_comment
;
The symmetry employed for this shelxl refinement is uniquely defined
by the following loop, which should always be used as a source of
symmetry information in preference to the above space-group names.
They are only intended as comments.
;
_shelx_estimated_absorpt_t_min 0.705
_shelx_estimated_absorpt_t_max 0.986

loop_
_space_group_symop_operation_xyz
'x, y, z'
'-x, y, -z+1/2'
'x+1/2, y+1/2, z'
'-x+1/2, y+1/2, -z+1/2'
'-x, -y, -z'
'x, -y, z-1/2'
'-x+1/2, -y+1/2, -z'
'x+1/2, -y+1/2, z-1/2'

loop_
_atom_site_label
_atom_site_type_symbol
_atom_site_fract_x
_atom_site_fract_y
_atom_site_fract_z
_atom_site_U_iso_or_equiv
_atom_site_adp_type
_atom_site_occupancy
_atom_site_site_symmetry_order
_atom_site_calc_flag
_atom_site_refinement_flags_posn
_atom_site_refinement_flags_adp
_atom_site_refinement_flags_occupancy
_atom_site_disorder_assembly
_atom_site_disorder_group
Fe1 Fe 0.65040(2) 0.63844(3) 0.55780(2) 0.01491(10) Uani 1 1 d . . . . .
K2 K 0.750000 0.250000 0.500000 0.0275(2) Uani 1 2 d S . P . .
K1 K 0.500000 1.000000 0.500000 0.0252(2) Uani 1 2 d S . P . .
Si2 Si 0.71397(3) 0.44226(6) 0.61812(4) 0.01694(17) Uani 1 1 d . . . . .
Si1 Si 0.76235(3) 0.64505(6) 0.65706(4) 0.01933(18) Uani 1 1 d . . . . .
Si3 Si 0.63337(3) 0.66232(6) 0.42789(4) 0.02044(18) Uani 1 1 d . . . . .
Si4 Si 0.55799(3) 0.55922(7) 0.41874(4) 0.0265(2) Uani 1 1 d . . . . .
O3 O 0.56319(8) 1.12491(17) 0.60477(11) 0.0315(5) Uani 1 1 d . . . . .
O2 O 0.50407(8) 1.20679(16) 0.47911(11) 0.0290(5) Uani 1 1 d . . . . .
O1 O 0.45561(8) 1.06895(17) 0.37414(11) 0.0296(5) Uani 1 1 d . . . . .
O5 O 0.69101(9) 0.10731(17) 0.49119(12) 0.0328(6) Uani 1 1 d . . . . .
N2 N 0.61183(8) 0.61440(18) 0.46308(12) 0.0190(5) Uani 1 1 d . . . . .
N1 N 0.71341(8) 0.57142(18) 0.61520(11) 0.0167(5) Uani 1 1 d . . . . .
O6 O 0.65807(9) 0.21606(19) 0.38000(13) 0.0401(6) Uani 1 1 d . . . . .
O4 O 0.78832(9) 0.11658(19) 0.60015(13) 0.0406(6) Uani 1 1 d . . . . .
C16 C 0.80844(10) 0.5946(3) 0.65472(16) 0.0263(7) Uani 1 1 d . . . . .
H16A H 0.818804 0.527624 0.675141 0.039 Uiso 1 1 calc R U . . .
H16B H 0.835458 0.640899 0.678302 0.039 Uiso 1 1 calc R U . . .
H16C H 0.795036 0.589206 0.609502 0.039 Uiso 1 1 calc R U . . .
C14 C 0.60056(12) 0.5720(3) 0.63751(17) 0.0318(8) Uani 1 1 d . . . . .
H14 H 0.572338 0.604886 0.602217 0.038 Uiso 1 1 calc R U . . .
C9 C 0.64431(13) 0.6083(2) 0.65959(17) 0.0291(8) Uani 1 1 d . . . . .
C8 C 0.64731(13) 0.9209(3) 0.59853(18) 0.0343(8) Uani 1 1 d . . . . .
H8 H 0.672616 0.902515 0.642329 0.041 Uiso 1 1 calc R U . . .
C31 C 0.55580(13) 1.2307(2) 0.59331(19) 0.0358(8) Uani 1 1 d . . . . .
H31A H 0.583984 1.267846 0.630272 0.043 Uiso 1 1 calc R U . . .
H31B H 0.528560 1.251665 0.589330 0.043 Uiso 1 1 calc R U . . .
C3 C 0.61436(12) 0.8475(3) 0.55546(17) 0.0298(5) Uani 1 1 d . . . . .
C29 C 0.49289(12) 1.2279(3) 0.41938(18) 0.0350(8) Uani 1 1 d . . . . .
H29A H 0.518469 1.203420 0.420518 0.042 Uiso 1 1 calc R U . . .
H29B H 0.489608 1.301949 0.411694 0.042 Uiso 1 1 calc R U . . .
C13 C 0.59810(12) 0.4889(3) 0.66664(16) 0.0294(7) Uani 1 1 d . . . . .
H13 H 0.568356 0.465042 0.651154 0.035 Uiso 1 1 calc R U . . .
C24 C 0.53822(11) 0.5358(2) 0.46631(15) 0.0259(7) Uani 1 1 d . . . . .
H24A H 0.564309 0.506750 0.508676 0.039 Uiso 1 1 calc R U . . .
H24B H 0.511577 0.488594 0.442410 0.039 Uiso 1 1 calc R U . . .
H24C H 0.528481 0.600035 0.472617 0.039 Uiso 1 1 calc R U . . .
C12 C 0.63889(12) 0.4411(2) 0.71805(15) 0.0270(7) Uani 1 1 d . . . . .
H12 H 0.637486 0.384411 0.738349 0.032 Uiso 1 1 calc R U . . .
C30 C 0.54667(12) 1.2557(2) 0.53261(18) 0.0343(8) Uani 1 1 d . . . . .
H30A H 0.543574 1.329988 0.525853 0.041 Uiso 1 1 calc R U . . .
H30B H 0.573326 1.232421 0.535838 0.041 Uiso 1 1 calc R U . . .
C10 C 0.68425(12) 0.5583(3) 0.71159(16) 0.0308(8) Uani 1 1 d . . . . .
H10 H 0.714334 0.581803 0.728254 0.037 Uiso 1 1 calc R U . . .
C15 C 0.79290(11) 0.6629(3) 0.74539(16) 0.0320(8) Uani 1 1 d . . . . .
H15A H 0.771309 0.695631 0.749333 0.048 Uiso 1 1 calc R U . . .
H15B H 0.820828 0.705570 0.765845 0.048 Uiso 1 1 calc R U . . .
H15C H 0.802477 0.596800 0.767022 0.048 Uiso 1 1 calc R U . . .
C18 C 0.76172(11) 0.3900(3) 0.70197(16) 0.0292(7) Uani 1 1 d . . . . .
H18A H 0.792571 0.411866 0.717336 0.044 Uiso 1 1 calc R U . . .
H18B H 0.760192 0.315831 0.700560 0.044 Uiso 1 1 calc R U . . .
H18C H 0.757220 0.415099 0.731632 0.044 Uiso 1 1 calc R U . . .
C20 C 0.65708(11) 0.3857(2) 0.58912(16) 0.0244(7) Uani 1 1 d . . . . .
H20A H 0.649296 0.413037 0.614741 0.037 Uiso 1 1 calc R U . . .
H20B H 0.660364 0.311894 0.594252 0.037 Uiso 1 1 calc R U . . .
H20C H 0.631856 0.402459 0.543220 0.037 Uiso 1 1 calc R U . . .
C4 C 0.57780(12) 0.8797(3) 0.49248(17) 0.0324(8) Uani 1 1 d . . . . .
H4 H 0.554345 0.832394 0.461753 0.039 Uiso 1 1 calc R U . . .
C19 C 0.72392(12) 0.3814(2) 0.56534(16) 0.0282(7) Uani 1 1 d . . . . .
H19A H 0.699286 0.403291 0.520281 0.042 Uiso 1 1 calc R U . . .
H19B H 0.722837 0.307570 0.567924 0.042 Uiso 1 1 calc R U . . .
H19C H 0.754843 0.401592 0.580269 0.042 Uiso 1 1 calc R U . . .
C5 C 0.57454(13) 0.9781(3) 0.47326(19) 0.0375(9) Uani 1 1 d . . . . .
H5 H 0.548954 0.997477 0.429792 0.045 Uiso 1 1 calc R U . . .
C7 C 0.64406(14) 1.0196(3) 0.5791(2) 0.0400(9) Uani 1 1 d . . . . .
H7 H 0.667096 1.067831 0.609534 0.048 Uiso 1 1 calc R U . . .
C32 C 0.57403(13) 1.0972(3) 0.66377(17) 0.0384(9) Uani 1 1 d . . . . .
H32A H 0.546692 1.111018 0.660954 0.046 Uiso 1 1 calc R U . . .
H32B H 0.601180 1.137264 0.700153 0.046 Uiso 1 1 calc R U . . .
C27 C 0.41427(13) 1.0133(3) 0.32462(18) 0.0408(9) Uani 1 1 d . . . . .
H27A H 0.403247 1.032862 0.281433 0.049 Uiso 1 1 calc R U . . .
H27B H 0.388817 1.028241 0.325726 0.049 Uiso 1 1 calc R U . . .
C17 C 0.74900(12) 0.7762(3) 0.62200(19) 0.0360(8) Uani 1 1 d . . . . .
H17A H 0.734141 0.771887 0.576127 0.054 Uiso 1 1 calc R U . . .
H17B H 0.778350 0.815003 0.645798 0.054 Uiso 1 1 calc R U . . .
H17C H 0.727539 0.810078 0.625802 0.054 Uiso 1 1 calc R U . . .
C11 C 0.68158(12) 0.4761(3) 0.73960(16) 0.0314(8) Uani 1 1 d . . . . .
H11 H 0.709707 0.442634 0.774584 0.038 Uiso 1 1 calc R U . . .
C1 C 0.65012(12) 0.6949(3) 0.63034(17) 0.0304(8) Uani 1 1 d . . . . .
H1 H 0.677009 0.740986 0.662472 0.037 Uiso 1 1 calc R U . . .
C2 C 0.61392(12) 0.7400(2) 0.57165(17) 0.0298(5) Uani 1 1 d . . . . .
H2 H 0.581917 0.715360 0.552775 0.036 Uiso 1 1 calc R U . . .
C37 C 0.62694(14) 0.1672(3) 0.3852(2) 0.0437(10) Uani 1 1 d . . . . .
H37A H 0.597886 0.146191 0.341733 0.052 Uiso 1 1 calc R U . . .
H37B H 0.618047 0.213931 0.404250 0.052 Uiso 1 1 calc R U . . .
C35 C 0.71650(14) 0.0233(3) 0.53330(19) 0.0401(9) Uani 1 1 d . . . . .
H35A H 0.729296 -0.017903 0.517348 0.048 Uiso 1 1 calc R U . . .
H35B H 0.695205 -0.020022 0.534007 0.048 Uiso 1 1 calc R U . . .
C36 C 0.65174(13) 0.0757(3) 0.42817(18) 0.0338(8) Uani 1 1 d . . . . .
H36A H 0.629831 0.036861 0.429740 0.041 Uiso 1 1 calc R U . . .
H36B H 0.662203 0.031128 0.410307 0.041 Uiso 1 1 calc R U . . .
C6 C 0.60791(14) 1.0488(3) 0.5163(2) 0.0368(9) Uani 1 1 d . . . . .
H6 H 0.605949 1.116395 0.502701 0.044 Uiso 1 1 calc R U . . .
C25 C 0.50940(12) 0.6383(4) 0.34693(18) 0.0585(14) Uani 1 1 d . . . . .
H25A H 0.513343 0.709213 0.360341 0.088 Uiso 1 1 calc R U . . .
H25B H 0.478750 0.613513 0.330956 0.088 Uiso 1 1 calc R U . . .
H25C H 0.510945 0.633180 0.312289 0.088 Uiso 1 1 calc R U . . .
C28 C 0.44771(13) 1.1762(3) 0.36600(18) 0.0356(8) Uani 1 1 d . . . . .
H28A H 0.422886 1.194841 0.367768 0.043 Uiso 1 1 calc R U . . .
H28B H 0.437218 1.197314 0.323321 0.043 Uiso 1 1 calc R U . . .
C23 C 0.69461(13) 0.6195(3) 0.46882(18) 0.0430(10) Uani 1 1 d . . . . .
H23A H 0.713356 0.619886 0.515976 0.064 Uiso 1 1 calc R U . . .
H23B H 0.708912 0.665342 0.457474 0.064 Uiso 1 1 calc R U . . .
H23C H 0.693739 0.550645 0.454514 0.064 Uiso 1 1 calc R U . . .
C34 C 0.75577(15) 0.0609(3) 0.5999(2) 0.0462(10) Uani 1 1 d . . . . .
H34A H 0.743014 0.104690 0.614956 0.055 Uiso 1 1 calc R U . . .
H34B H 0.772013 0.002816 0.630150 0.055 Uiso 1 1 calc R U . . .
C26 C 0.55552(19) 0.4313(3) 0.3867(2) 0.0636(14) Uani 1 1 d . . . . .
H26A H 0.560734 0.438413 0.355782 0.095 Uiso 1 1 calc R U . . .
H26B H 0.524501 0.400895 0.364706 0.095 Uiso 1 1 calc R U . . .
H26C H 0.580019 0.387770 0.422746 0.095 Uiso 1 1 calc R U . . .
C22 C 0.60114(16) 0.6235(4) 0.3417(2) 0.0634(14) Uani 1 1 d . . . . .
H22A H 0.602415 0.549622 0.339377 0.095 Uiso 1 1 calc R U . . .
H22B H 0.615969 0.655194 0.326213 0.095 Uiso 1 1 calc R U . . .
H22C H 0.568188 0.645273 0.314408 0.095 Uiso 1 1 calc R U . . .
C21 C 0.63243(18) 0.8031(3) 0.4274(2) 0.0549(12) Uani 1 1 d . . . . .
H21A H 0.599770 0.826899 0.395921 0.082 Uiso 1 1 calc R U . . .
H21B H 0.650370 0.828716 0.415178 0.082 Uiso 1 1 calc R U . . .
H21C H 0.646658 0.828021 0.470747 0.082 Uiso 1 1 calc R U . . .
C33 C 0.82752(15) 0.1498(3) 0.6633(2) 0.0562(12) Uani 1 1 d . . . . .
H33A H 0.841995 0.091724 0.693688 0.067 Uiso 1 1 calc R U . . .
H33B H 0.817301 0.200114 0.678957 0.067 Uiso 1 1 calc R U . . .
C38 C 0.63735(15) 0.3033(3) 0.3398(2) 0.0581(13) Uani 1 1 d . . . . .
H38A H 0.628540 0.352442 0.357943 0.070 Uiso 1 1 calc R U . . .
H38B H 0.608478 0.284183 0.295681 0.070 Uiso 1 1 calc R U . . .
O7 O 0.500000 0.0716(3) 0.250000 0.0666(13) Uani 1 2 d S T P . .
C39 C 0.500000 0.2483(5) 0.250000 0.079(2) Uani 1 2 d S T P . .
H39A H 0.478015 0.244874 0.202471 0.118 Uiso 0.5 1 calc R U P A -1
H39B H 0.532183 0.256967 0.266400 0.118 Uiso 0.5 1 calc R U P A -1
H39C H 0.491731 0.305807 0.263726 0.118 Uiso 0.5 1 calc R U P A -1
C40 C 0.4969(3) 0.1475(7) 0.2779(4) 0.055(2) Uani 0.5 1 d . . P B -1
H40A H 0.522926 0.144575 0.325504 0.066 Uiso 0.5 1 calc R U P B -1
H40B H 0.466618 0.144575 0.268839 0.066 Uiso 0.5 1 calc R U P B -1
C42 C 0.4831(5) -0.1038(9) 0.2563(7) 0.100(4) Uani 0.5 1 d . . P B -1
H42A H 0.450243 -0.094266 0.237153 0.149 Uiso 0.5 1 calc R U P B -1
H42B H 0.503867 -0.095755 0.303513 0.149 Uiso 0.5 1 calc R U P B -1
H42C H 0.486948 -0.171963 0.246003 0.149 Uiso 0.5 1 calc R U P B -1
C41 C 0.4954(5) -0.0275(8) 0.2294(6) 0.073(3) Uani 0.5 1 d . . P B -1
H41A H 0.525431 -0.048049 0.240727 0.087 Uiso 0.5 1 calc R U P B -1
H41B H 0.470770 -0.029004 0.181443 0.087 Uiso 0.5 1 calc R U P B -1

loop_
_atom_site_aniso_label
_atom_site_aniso_U_11
_atom_site_aniso_U_22
_atom_site_aniso_U_33
_atom_site_aniso_U_23
_atom_site_aniso_U_13
_atom_site_aniso_U_12
Fe1 0.01253(19) 0.0152(2) 0.0171(2) -0.00078(16) 0.00967(17) 0.00060(16)
K2 0.0451(6) 0.0205(5) 0.0350(6) 0.0026(4) 0.0340(5) 0.0052(4)
K1 0.0339(5) 0.0180(5) 0.0259(5) -0.0033(4) 0.0204(5) -0.0050(4)
Si2 0.0158(4) 0.0173(4) 0.0192(4) -0.0001(3) 0.0120(4) 0.0019(3)
Si1 0.0136(4) 0.0217(4) 0.0223(4) -0.0037(3) 0.0115(4) -0.0020(3)
Si3 0.0200(4) 0.0240(4) 0.0193(4) 0.0001(3) 0.0136(4) -0.0006(3)
Si4 0.0210(4) 0.0344(5) 0.0202(4) -0.0047(4) 0.0117(4) -0.0107(4)
O3 0.0266(12) 0.0269(12) 0.0362(13) -0.0057(10) 0.0184(11) -0.0005(10)
O2 0.0275(12) 0.0227(12) 0.0389(14) 0.0003(10) 0.0225(11) -0.0030(9)
O1 0.0247(12) 0.0313(13) 0.0289(12) 0.0016(10) 0.0157(11) 0.0041(10)
O5 0.0445(15) 0.0234(12) 0.0424(15) 0.0075(10) 0.0336(13) 0.0060(10)
N2 0.0151(12) 0.0211(13) 0.0187(13) -0.0004(10) 0.0101(11) -0.0011(10)
N1 0.0136(12) 0.0194(12) 0.0185(12) -0.0008(10) 0.0110(11) 0.0018(10)
O6 0.0390(14) 0.0371(14) 0.0490(16) 0.0192(12) 0.0307(13) 0.0101(12)
O4 0.0478(16) 0.0340(14) 0.0473(16) 0.0138(12) 0.0342(14) 0.0045(12)
C16 0.0167(15) 0.0385(19) 0.0253(17) -0.0031(14) 0.0144(14) -0.0014(14)
C14 0.0347(19) 0.0365(19) 0.0295(18) 0.0087(15) 0.0232(17) 0.0146(16)
C9 0.049(2) 0.0201(16) 0.043(2) -0.0061(14) 0.0409(19) -0.0007(15)
C8 0.037(2) 0.036(2) 0.0303(19) -0.0006(15) 0.0219(17) 0.0073(16)
C31 0.035(2) 0.0225(17) 0.051(2) -0.0141(16) 0.0282(19) -0.0074(15)
C3 0.0358(13) 0.0281(12) 0.0382(14) -0.0013(11) 0.0297(12) 0.0057(10)
C29 0.035(2) 0.0261(18) 0.050(2) 0.0104(16) 0.0300(19) 0.0057(15)
C13 0.0241(17) 0.0341(19) 0.0329(19) -0.0052(15) 0.0198(16) -0.0038(14)
C24 0.0191(16) 0.0257(17) 0.0268(17) -0.0001(13) 0.0121(14) -0.0057(13)
C12 0.0391(19) 0.0222(16) 0.0262(17) 0.0017(13) 0.0241(16) 0.0010(14)
C30 0.0280(18) 0.0179(16) 0.055(2) -0.0055(15) 0.0259(18) -0.0051(13)
C10 0.0301(18) 0.039(2) 0.0310(18) -0.0104(16) 0.0234(16) -0.0065(15)
C15 0.0224(17) 0.044(2) 0.0288(18) -0.0171(16) 0.0164(15) -0.0132(15)
C18 0.0270(17) 0.0275(17) 0.0298(18) 0.0060(14) 0.0170(16) 0.0035(14)
C20 0.0227(16) 0.0180(15) 0.0330(18) -0.0036(13) 0.0184(15) -0.0027(12)
C4 0.0308(18) 0.035(2) 0.038(2) -0.0048(16) 0.0252(17) -0.0044(15)
C19 0.0382(19) 0.0199(16) 0.0372(19) -0.0053(14) 0.0292(17) -0.0009(14)
C5 0.035(2) 0.049(2) 0.039(2) 0.0149(18) 0.0286(18) 0.0178(17)
C7 0.046(2) 0.031(2) 0.055(3) -0.0132(18) 0.038(2) -0.0090(17)
C32 0.032(2) 0.044(2) 0.0272(19) -0.0112(16) 0.0144(17) -0.0075(17)
C27 0.0273(19) 0.047(2) 0.031(2) 0.0002(17) 0.0113(17) 0.0004(17)
C17 0.0265(18) 0.0261(18) 0.050(2) -0.0035(16) 0.0223(18) -0.0071(14)
C11 0.0274(18) 0.048(2) 0.0187(16) -0.0008(15) 0.0151(15) 0.0027(16)
C1 0.0315(18) 0.0301(18) 0.0328(19) -0.0051(15) 0.0223(17) 0.0012(14)
C2 0.0358(13) 0.0281(12) 0.0382(14) -0.0013(11) 0.0297(12) 0.0057(10)
C37 0.040(2) 0.039(2) 0.061(3) 0.0132(19) 0.037(2) 0.0071(17)
C35 0.057(3) 0.0253(18) 0.051(2) 0.0122(17) 0.041(2) 0.0076(17)
C36 0.039(2) 0.0289(18) 0.047(2) 0.0047(16) 0.0338(19) 0.0042(15)
C6 0.057(2) 0.0189(17) 0.061(3) 0.0104(17) 0.051(2) 0.0112(16)
C25 0.0209(18) 0.114(4) 0.030(2) 0.023(2) 0.0121(17) -0.005(2)
C28 0.039(2) 0.0320(19) 0.040(2) 0.0123(16) 0.0278(19) 0.0124(16)
C23 0.035(2) 0.066(3) 0.039(2) 0.012(2) 0.0289(19) 0.0064(19)
C34 0.059(3) 0.032(2) 0.046(2) 0.0115(18) 0.034(2) -0.0049(19)
C26 0.097(4) 0.056(3) 0.077(3) -0.044(3) 0.074(3) -0.048(3)
C22 0.061(3) 0.102(4) 0.038(2) -0.019(3) 0.036(2) -0.036(3)
C21 0.084(3) 0.035(2) 0.091(4) 0.014(2) 0.077(3) 0.008(2)
C33 0.049(3) 0.055(3) 0.048(3) 0.027(2) 0.024(2) 0.000(2)
C38 0.042(2) 0.051(3) 0.061(3) 0.033(2) 0.024(2) 0.010(2)
O7 0.106(4) 0.046(3) 0.042(2) 0.000 0.045(3) 0.000
C39 0.059(5) 0.051(4) 0.055(4) 0.000 0.006(4) 0.000
C40 0.048(5) 0.064(6) 0.033(4) -0.001(4) 0.018(4) 0.008(4)
C42 0.152(14) 0.059(7) 0.096(10) 0.000(7) 0.085(10) -0.012(8)
C41 0.097(9) 0.065(7) 0.074(9) 0.000(5) 0.064(9) 0.009(7)

loop_
_atom_type_symbol
_atom_type_description
_atom_type_scat_dispersion_real
_atom_type_scat_dispersion_imag
_atom_type_scat_source
C C 0.0033 0.0016 'International Tables Vol C Tables 4.2.6.8 and 6.1.1.4'
H H 0.0000 0.0000 'International Tables Vol C Tables 4.2.6.8 and 6.1.1.4'
Fe Fe 0.3463 0.8444 'International Tables Vol C Tables 4.2.6.8 and 6.1.1.4'
K K 0.2009 0.2494 'International Tables Vol C Tables 4.2.6.8 and 6.1.1.4'
N N 0.0061 0.0033 'International Tables Vol C Tables 4.2.6.8 and 6.1.1.4'
O O 0.0106 0.0060 'International Tables Vol C Tables 4.2.6.8 and 6.1.1.4'
Si Si 0.0817 0.0704 'International Tables Vol C Tables 4.2.6.8 and 6.1.1.4'

loop_
_exptl_crystal_face_index_h
_exptl_crystal_face_index_k
_exptl_crystal_face_index_l
_exptl_crystal_face_perp_dist
1.00 2.00 -1.00 0.2340
-1.00 -2.00 1.00 0.3470
-1.00 0.00 2.00 0.0130
1.00 0.00 -2.00 0.0140
1.00 0.00 1.00 0.0210
-2.00 0.00 1.00 0.0410

loop_
_geom_angle_atom_site_label_1
_geom_angle_atom_site_label_2
_geom_angle_atom_site_label_3
_geom_angle
_geom_angle_site_symmetry_1
_geom_angle_site_symmetry_3
_geom_angle_publ_flag
N2 Fe1 N1 115.64(10) . . ?
N2 Fe1 C1 145.21(12) . . ?
N2 Fe1 C2 108.76(12) . . ?
N1 Fe1 C1 98.51(12) . . ?
N1 Fe1 C2 135.48(12) . . ?
C1 Fe1 C2 38.28(13) . . ?
O5 K2 O5 180.0 . 7_656 ?
O5 K2 O6 120.30(7) . 7_656 ?
O5 K2 O6 59.70(7) . . ?
O5 K2 O6 120.30(7) 7_656 . ?
O5 K2 O6 59.70(7) 7_656 7_656 ?
O6 K2 O6 180.0 7_656 . ?
O4 K2 O5 61.55(7) . . ?
O4 K2 O5 118.45(7) 7_656 . ?
O4 K2 O5 61.56(7) 7_656 7_656 ?
O4 K2 O5 118.45(7) . 7_656 ?
O4 K2 O6 119.93(7) . . ?
O4 K2 O6 60.07(7) 7_656 . ?
O4 K2 O6 60.07(7) . 7_656 ?
O4 K2 O6 119.93(7) 7_656 7_656 ?
O4 K2 O4 180.0 . 7_656 ?
O3 K1 O3 180.0 5_676 . ?
O3 K1 O2 60.39(7) 5_676 5_676 ?
O3 K1 O2 119.61(7) 5_676 . ?
O3 K1 O2 60.39(7) . . ?
O3 K1 O2 119.61(7) . 5_676 ?
O3 K1 O1 60.60(7) . 5_676 ?
O3 K1 O1 60.60(7) 5_676 . ?
O3 K1 O1 119.40(7) . . ?
O3 K1 O1 119.40(7) 5_676 5_676 ?
O3 K1 C4 81.53(8) 5_676 . ?
O3 K1 C4 98.47(8) . . ?
O3 K1 C4 98.47(8) 5_676 5_676 ?
O3 K1 C4 81.53(8) . 5_676 ?
O3 K1 C5 89.99(9) . . ?
O3 K1 C5 89.99(9) 5_676 5_676 ?
O3 K1 C5 90.01(9) 5_676 . ?
O3 K1 C5 90.01(9) . 5_676 ?
O2 K1 O2 180.0 5_676 . ?
O2 K1 C4 73.83(7) . 5_676 ?
O2 K1 C4 106.17(7) . . ?
O2 K1 C4 106.17(7) 5_676 5_676 ?
O2 K1 C4 73.83(7) 5_676 . ?
O2 K1 C5 97.03(8) . 5_676 ?
O2 K1 C5 82.97(8) . . ?
O2 K1 C5 97.03(8) 5_676 . ?
O2 K1 C5 82.97(8) 5_676 5_676 ?
O1 K1 O2 119.58(7) . 5_676 ?
O1 K1 O2 119.57(7) 5_676 . ?
O1 K1 O2 60.42(7) . . ?
O1 K1 O2 60.43(7) 5_676 5_676 ?
O1 K1 O1 180.0 . 5_676 ?
O1 K1 C4 93.95(7) . 5_676 ?
O1 K1 C4 86.05(7) . . ?
O1 K1 C4 93.95(7) 5_676 . ?
O1 K1 C4 86.05(7) 5_676 5_676 ?
O1 K1 C5 71.21(8) 5_676 5_676 ?
O1 K1 C5 108.79(8) . 5_676 ?
O1 K1 C5 108.79(8) 5_676 . ?
O1 K1 C5 71.21(8) . . ?
C4 K1 C4 180.0 5_676 . ?
C5 K1 C4 156.57(9) . 5_676 ?
C5 K1 C4 156.57(9) 5_676 . ?
C5 K1 C4 23.43(8) . . ?
C5 K1 C4 23.43(8) 5_676 5_676 ?
C5 K1 C5 180.0 5_676 . ?
N1 Si2 C18 113.28(14) . . ?
N1 Si2 C20 113.73(13) . . ?
N1 Si2 C19 113.25(13) . . ?
C20 Si2 C18 106.56(15) . . ?
C20 Si2 C19 104.00(15) . . ?
C19 Si2 C18 105.17(15) . . ?
N1 Si1 C16 112.68(13) . . ?
N1 Si1 C15 114.90(14) . . ?
N1 Si1 C17 111.94(14) . . ?
C15 Si1 C16 106.03(15) . . ?
C17 Si1 C16 104.82(16) . . ?
C17 Si1 C15 105.67(17) . . ?
N2 Si3 C23 113.17(15) . . ?
N2 Si3 C22 116.00(16) . . ?
N2 Si3 C21 111.01(15) . . ?
C23 Si3 C22 101.7(2) . . ?
C21 Si3 C23 108.5(2) . . ?
C21 Si3 C22 105.7(2) . . ?
N2 Si4 C24 113.41(13) . . ?
N2 Si4 C25 113.20(16) . . ?
N2 Si4 C26 113.20(18) . . ?
C24 Si4 C25 104.75(16) . . ?
C26 Si4 C24 104.32(17) . . ?
C26 Si4 C25 107.2(2) . . ?
C31 O3 K1 116.6(2) . . ?
C31 O3 C32 111.9(3) . . ?
C32 O3 K1 115.57(19) . . ?
C29 O2 K1 114.09(19) . . ?
C29 O2 C30 112.2(3) . . ?
C30 O2 K1 113.83(18) . . ?
C27 O1 K1 113.6(2) . . ?
C27 O1 C28 112.1(3) . . ?
C28 O1 K1 114.0(2) . . ?
C35 O5 K2 112.2(2) . . ?
C36 O5 K2 116.42(19) . . ?
C36 O5 C35 111.6(3) . . ?
Si3 N2 Fe1 116.76(13) . . ?
Si4 N2 Fe1 120.86(13) . . ?
Si4 N2 Si3 122.12(15) . . ?
Si2 N1 Fe1 116.87(13) . . ?
Si1 N1 Fe1 118.63(13) . . ?
Si1 N1 Si2 124.50(14) . . ?
C37 O6 K2 114.7(2) . . ?
C37 O6 C38 111.9(3) . . ?
C38 O6 K2 113.6(2) . . ?
C34 O4 K2 115.9(2) . . ?
C33 O4 K2 117.6(2) . . ?
C33 O4 C34 112.1(3) . . ?
Si1 C16 H16A 109.5 . . ?
Si1 C16 H16B 109.5 . . ?
Si1 C16 H16C 109.5 . . ?
H16A C16 H16B 109.5 . . ?
H16A C16 H16C 109.5 . . ?
H16B C16 H16C 109.5 . . ?
C9 C14 H14 119.5 . . ?
C13 C14 H14 119.5 . . ?
C13 C14 C9 120.9(3) . . ?
C14 C9 C1 124.5(3) . . ?
C10 C9 C14 117.1(3) . . ?
C10 C9 C1 118.4(3) . . ?
C3 C8 H8 119.2 . . ?
C7 C8 H8 119.2 . . ?
C7 C8 C3 121.7(3) . . ?
O3 C31 H31A 109.8 . . ?
O3 C31 H31B 109.8 . . ?
O3 C31 C30 109.5(3) . . ?
H31A C31 H31B 108.2 . . ?
C30 C31 H31A 109.8 . . ?
C30 C31 H31B 109.8 . . ?
C8 C3 C2 126.0(3) . . ?
C4 C3 C8 116.3(3) . . ?
C4 C3 C2 117.7(3) . . ?
O2 C29 H29A 109.9 . . ?
O2 C29 H29B 109.9 . . ?
O2 C29 C28 109.0(3) . . ?
H29A C29 H29B 108.3 . . ?
C28 C29 H29A 109.9 . . ?
C28 C29 H29B 109.9 . . ?
C14 C13 H13 120.1 . . ?
C12 C13 C14 119.9(3) . . ?
C12 C13 H13 120.1 . . ?
Si4 C24 H24A 109.5 . . ?
Si4 C24 H24B 109.5 . . ?
Si4 C24 H24C 109.5 . . ?
H24A C24 H24B 109.5 . . ?
H24A C24 H24C 109.5 . . ?
H24B C24 H24C 109.5 . . ?
C13 C12 H12 120.3 . . ?
C11 C12 C13 119.3(3) . . ?
C11 C12 H12 120.3 . . ?
O2 C30 C31 109.0(3) . . ?
O2 C30 H30A 109.9 . . ?
O2 C30 H30B 109.9 . . ?
C31 C30 H30A 109.9 . . ?
C31 C30 H30B 109.9 . . ?
H30A C30 H30B 108.3 . . ?
C9 C10 H10 119.1 . . ?
C11 C10 C9 121.7(3) . . ?
C11 C10 H10 119.1 . . ?
Si1 C15 H15A 109.5 . . ?
Si1 C15 H15B 109.5 . . ?
Si1 C15 H15C 109.5 . . ?
H15A C15 H15B 109.5 . . ?
H15A C15 H15C 109.5 . . ?
H15B C15 H15C 109.5 . . ?
Si2 C18 H18A 109.5 . . ?
Si2 C18 H18B 109.5 . . ?
Si2 C18 H18C 109.5 . . ?
H18A C18 H18B 109.5 . . ?
H18A C18 H18C 109.5 . . ?
H18B C18 H18C 109.5 . . ?
Si2 C20 H20A 109.5 . . ?
Si2 C20 H20B 109.5 . . ?
Si2 C20 H20C 109.5 . . ?
H20A C20 H20B 109.5 . . ?
H20A C20 H20C 109.5 . . ?
H20B C20 H20C 109.5 . . ?
K1 C4 H4 91.3 . . ?
C3 C4 K1 105.2(2) . . ?
C3 C4 H4 119.0 . . ?
C5 C4 K1 73.5(2) . . ?
C5 C4 C3 122.0(3) . . ?
C5 C4 H4 119.0 . . ?
Si2 C19 H19A 109.5 . . ?
Si2 C19 H19B 109.5 . . ?
Si2 C19 H19C 109.5 . . ?
H19A C19 H19B 109.5 . . ?
H19A C19 H19C 109.5 . . ?
H19B C19 H19C 109.5 . . ?
K1 C5 H5 86.4 . . ?
C4 C5 K1 83.1(2) . . ?
C4 C5 H5 119.6 . . ?
C4 C5 C6 120.7(3) . . ?
C6 C5 K1 100.5(2) . . ?
C6 C5 H5 119.6 . . ?
C8 C7 H7 119.7 . . ?
C6 C7 C8 120.6(4) . . ?
C6 C7 H7 119.7 . . ?
O3 C32 H32A 110.0 . . ?
O3 C32 H32B 110.0 . . ?
O3 C32 C27 108.6(3) . 5_676 ?
H32A C32 H32B 108.4 . . ?
C27 C32 H32A 110.0 5_676 . ?
C27 C32 H32B 110.0 5_676 . ?
O1 C27 C32 108.4(3) . 5_676 ?
O1 C27 H27A 110.0 . . ?
O1 C27 H27B 110.0 . . ?
C32 C27 H27A 110.0 5_676 . ?
C32 C27 H27B 110.0 5_676 . ?
H27A C27 H27B 108.4 . . ?
Si1 C17 H17A 109.5 . . ?
Si1 C17 H17B 109.5 . . ?
Si1 C17 H17C 109.5 . . ?
H17A C17 H17B 109.5 . . ?
H17A C17 H17C 109.5 . . ?
H17B C17 H17C 109.5 . . ?
C12 C11 H11 119.5 . . ?
C10 C11 C12 121.1(3) . . ?
C10 C11 H11 119.5 . . ?
Fe1 C1 H1 114.6 . . ?
C9 C1 Fe1 108.5(2) . . ?
C9 C1 H1 114.6 . . ?
C2 C1 Fe1 70.95(19) . . ?
C2 C1 C9 124.9(3) . . ?
C2 C1 H1 114.6 . . ?
Fe1 C2 H2 113.4 . . ?
C3 C2 Fe1 114.9(2) . . ?
C3 C2 H2 113.4 . . ?
C1 C2 Fe1 70.77(19) . . ?
C1 C2 C3 124.0(3) . . ?
C1 C2 H2 113.4 . . ?
O6 C37 H37A 110.1 . . ?
O6 C37 H37B 110.1 . . ?
O6 C37 C36 108.1(3) . . ?
H37A C37 H37B 108.4 . . ?
C36 C37 H37A 110.1 . . ?
C36 C37 H37B 110.1 . . ?
O5 C35 H35A 109.8 . . ?
O5 C35 H35B 109.8 . . ?
O5 C35 C34 109.3(3) . . ?
H35A C35 H35B 108.3 . . ?
C34 C35 H35A 109.8 . . ?
C34 C35 H35B 109.8 . . ?
O5 C36 C37 109.4(3) . . ?
O5 C36 H36A 109.8 . . ?
O5 C36 H36B 109.8 . . ?
C37 C36 H36A 109.8 . . ?
C37 C36 H36B 109.8 . . ?
H36A C36 H36B 108.2 . . ?
C5 C6 H6 120.7 . . ?
C7 C6 C5 118.7(3) . . ?
C7 C6 H6 120.7 . . ?
Si4 C25 H25A 109.5 . . ?
Si4 C25 H25B 109.5 . . ?
Si4 C25 H25C 109.5 . . ?
H25A C25 H25B 109.5 . . ?
H25A C25 H25C 109.5 . . ?
H25B C25 H25C 109.5 . . ?
O1 C28 C29 108.2(3) . . ?
O1 C28 H28A 110.1 . . ?
O1 C28 H28B 110.1 . . ?
C29 C28 H28A 110.1 . . ?
C29 C28 H28B 110.1 . . ?
H28A C28 H28B 108.4 . . ?
Si3 C23 H23A 109.5 . . ?
Si3 C23 H23B 109.5 . . ?
Si3 C23 H23C 109.5 . . ?
H23A C23 H23B 109.5 . . ?
H23A C23 H23C 109.5 . . ?
H23B C23 H23C 109.5 . . ?
O4 C34 C35 110.1(3) . . ?
O4 C34 H34A 109.6 . . ?
O4 C34 H34B 109.6 . . ?
C35 C34 H34A 109.6 . . ?
C35 C34 H34B 109.6 . . ?
H34A C34 H34B 108.2 . . ?
Si4 C26 H26A 109.5 . . ?
Si4 C26 H26B 109.5 . . ?
Si4 C26 H26C 109.5 . . ?
H26A C26 H26B 109.5 . . ?
H26A C26 H26C 109.5 . . ?
H26B C26 H26C 109.5 . . ?
Si3 C22 H22A 109.5 . . ?
Si3 C22 H22B 109.5 . . ?
Si3 C22 H22C 109.5 . . ?
H22A C22 H22B 109.5 . . ?
H22A C22 H22C 109.5 . . ?
H22B C22 H22C 109.5 . . ?
Si3 C21 H21A 109.5 . . ?
Si3 C21 H21B 109.5 . . ?
Si3 C21 H21C 109.5 . . ?
H21A C21 H21B 109.5 . . ?
H21A C21 H21C 109.5 . . ?
H21B C21 H21C 109.5 . . ?
O4 C33 H33A 110.0 . . ?
O4 C33 H33B 110.0 . . ?
O4 C33 C38 108.3(4) . 7_656 ?
H33A C33 H33B 108.4 . . ?
C38 C33 H33A 110.0 7_656 . ?
C38 C33 H33B 110.0 7_656 . ?
O6 C38 C33 108.5(3) . 7_656 ?
O6 C38 H38A 110.0 . . ?
O6 C38 H38B 110.0 . . ?
C33 C38 H38A 110.0 7_656 . ?
C33 C38 H38B 110.0 7_656 . ?
H38A C38 H38B 108.4 . . ?
C40 O7 C41 157.2(6) . . ?
H39A C39 H39B 109.5 . . ?
H39A C39 H39C 109.5 . . ?
H39B C39 H39C 109.5 . . ?
C40 C39 H39A 109.5 . . ?
C40 C39 H39B 109.5 . . ?
C40 C39 H39C 109.5 . . ?
O7 C40 C39 108.0(6) . . ?
O7 C40 H40A 110.1 . . ?
O7 C40 H40B 110.1 . . ?
C39 C40 H40A 110.1 . . ?
C39 C40 H40B 110.1 . . ?
H40A C40 H40B 108.4 . . ?
H42A C42 H42B 109.5 . . ?
H42A C42 H42C 109.5 . . ?
H42B C42 H42C 109.5 . . ?
C41 C42 H42A 109.5 . . ?
C41 C42 H42B 109.5 . . ?
C41 C42 H42C 109.5 . . ?
O7 C41 C42 116.1(8) . . ?
O7 C41 H41A 108.3 . . ?
O7 C41 H41B 108.3 . . ?
C42 C41 H41A 108.3 . . ?
C42 C41 H41B 108.3 . . ?
H41A C41 H41B 107.4 . . ?

loop_
_geom_bond_atom_site_label_1
_geom_bond_atom_site_label_2
_geom_bond_distance
_geom_bond_site_symmetry_2
_geom_bond_publ_flag
Fe1 N2 1.990(2) . ?
Fe1 N1 1.995(2) . ?
Fe1 C1 2.109(3) . ?
Fe1 C2 2.112(3) . ?
K2 O5 2.788(2) 7_656 ?
K2 O5 2.788(2) . ?
K2 O6 2.836(3) . ?
K2 O6 2.836(3) 7_656 ?
K2 O4 2.733(2) . ?
K2 O4 2.733(2) 7_656 ?
K1 O3 2.763(2) . ?
K1 O3 2.763(2) 5_676 ?
K1 O2 2.812(2) . ?
K1 O2 2.812(2) 5_676 ?
K1 O1 2.804(2) . ?
K1 O1 2.804(2) 5_676 ?
K1 C4 3.432(3) . ?
K1 C4 3.432(3) 5_676 ?
K1 C5 3.314(3) . ?
K1 C5 3.314(3) 5_676 ?
Si2 N1 1.706(2) . ?
Si2 C18 1.884(3) . ?
Si2 C20 1.876(3) . ?
Si2 C19 1.877(3) . ?
Si1 N1 1.696(2) . ?
Si1 C16 1.885(3) . ?
Si1 C15 1.881(3) . ?
Si1 C17 1.880(4) . ?
Si3 N2 1.720(3) . ?
Si3 C23 1.866(4) . ?
Si3 C22 1.875(4) . ?
Si3 C21 1.859(4) . ?
Si4 N2 1.695(2) . ?
Si4 C24 1.882(3) . ?
Si4 C25 1.891(4) . ?
Si4 C26 1.874(4) . ?
O3 C31 1.419(4) . ?
O3 C32 1.419(4) . ?
O2 C29 1.413(4) . ?
O2 C30 1.432(4) . ?
O1 C27 1.424(4) . ?
O1 C28 1.434(4) . ?
O5 C35 1.423(4) . ?
O5 C36 1.409(4) . ?
O6 C37 1.415(4) . ?
O6 C38 1.420(4) . ?
O4 C34 1.417(4) . ?
O4 C33 1.416(5) . ?
C16 H16A 0.9800 . ?
C16 H16B 0.9800 . ?
C16 H16C 0.9800 . ?
C14 H14 0.9500 . ?
C14 C9 1.409(5) . ?
C14 C13 1.390(5) . ?
C9 C10 1.383(5) . ?
C9 C1 1.485(5) . ?
C8 H8 0.9500 . ?
C8 C3 1.396(5) . ?
C8 C7 1.381(5) . ?
C31 H31A 0.9900 . ?
C31 H31B 0.9900 . ?
C31 C30 1.485(5) . ?
C3 C4 1.389(5) . ?
C3 C2 1.489(5) . ?
C29 H29A 0.9900 . ?
C29 H29B 0.9900 . ?
C29 C28 1.493(5) . ?
C13 H13 0.9500 . ?
C13 C12 1.378(5) . ?
C24 H24A 0.9800 . ?
C24 H24B 0.9800 . ?
C24 H24C 0.9800 . ?
C12 H12 0.9500 . ?
C12 C11 1.373(5) . ?
C30 H30A 0.9900 . ?
C30 H30B 0.9900 . ?
C10 H10 0.9500 . ?
C10 C11 1.365(5) . ?
C15 H15A 0.9800 . ?
C15 H15B 0.9800 . ?
C15 H15C 0.9800 . ?
C18 H18A 0.9800 . ?
C18 H18B 0.9800 . ?
C18 H18C 0.9800 . ?
C20 H20A 0.9800 . ?
C20 H20B 0.9800 . ?
C20 H20C 0.9800 . ?
C4 H4 0.9500 . ?
C4 C5 1.375(5) . ?
C19 H19A 0.9800 . ?
C19 H19B 0.9800 . ?
C19 H19C 0.9800 . ?
C5 H5 0.9500 . ?
C5 C6 1.376(5) . ?
C7 H7 0.9500 . ?
C7 C6 1.371(5) . ?
C32 H32A 0.9900 . ?
C32 H32B 0.9900 . ?
C32 C27 1.497(5) 5_676 ?
C27 H27A 0.9900 . ?
C27 H27B 0.9900 . ?
C17 H17A 0.9800 . ?
C17 H17B 0.9800 . ?
C17 H17C 0.9800 . ?
C11 H11 0.9500 . ?
C1 H1 1.0000 . ?
C1 C2 1.384(5) . ?
C2 H2 1.0000 . ?
C37 H37A 0.9900 . ?
C37 H37B 0.9900 . ?
C37 C36 1.506(5) . ?
C35 H35A 0.9900 . ?
C35 H35B 0.9900 . ?
C35 C34 1.488(6) . ?
C36 H36A 0.9900 . ?
C36 H36B 0.9900 . ?
C6 H6 0.9500 . ?
C25 H25A 0.9800 . ?
C25 H25B 0.9800 . ?
C25 H25C 0.9800 . ?
C28 H28A 0.9900 . ?
C28 H28B 0.9900 . ?
C23 H23A 0.9800 . ?
C23 H23B 0.9800 . ?
C23 H23C 0.9800 . ?
C34 H34A 0.9900 . ?
C34 H34B 0.9900 . ?
C26 H26A 0.9800 . ?
C26 H26B 0.9800 . ?
C26 H26C 0.9800 . ?
C22 H22A 0.9800 . ?
C22 H22B 0.9800 . ?
C22 H22C 0.9800 . ?
C21 H21A 0.9800 . ?
C21 H21B 0.9800 . ?
C21 H21C 0.9800 . ?
C33 H33A 0.9900 . ?
C33 H33B 0.9900 . ?
C33 C38 1.501(6) 7_656 ?
C38 H38A 0.9900 . ?
C38 H38B 0.9900 . ?
O7 C40 1.305(9) . ?
O7 C41 1.389(10) . ?
C39 H39A 0.9800 . ?
C39 H39B 0.9800 . ?
C39 H39C 0.9800 . ?
C39 C40 1.571(10) . ?
C40 H40A 0.9900 . ?
C40 H40B 0.9900 . ?
C42 H42A 0.9800 . ?
C42 H42B 0.9800 . ?
C42 H42C 0.9800 . ?
C42 C41 1.481(14) . ?
C41 H41A 0.9900 . ?
C41 H41B 0.9900 . ?

loop_
_geom_torsion_atom_site_label_1
_geom_torsion_atom_site_label_2
_geom_torsion_atom_site_label_3
_geom_torsion_atom_site_label_4
_geom_torsion
_geom_torsion_site_symmetry_1
_geom_torsion_site_symmetry_2
_geom_torsion_site_symmetry_3
_geom_torsion_site_symmetry_4
_geom_torsion_publ_flag
Fe1 C1 C2 C3 -107.6(3) . . . . ?
K2 O5 C35 C34 50.6(3) . . . . ?
K2 O5 C36 C37 -47.7(3) . . . . ?
K2 O6 C37 C36 -49.0(4) . . . . ?
K2 O6 C38 C33 48.3(5) . . . 7_656 ?
K2 O4 C34 C35 44.1(4) . . . . ?
K2 O4 C33 C38 -48.7(4) . . . 7_656 ?
K1 O3 C31 C30 -46.2(3) . . . . ?
K1 O3 C32 C27 48.6(3) . . . 5_676 ?
K1 O2 C29 C28 49.9(3) . . . . ?
K1 O2 C30 C31 -49.1(3) . . . . ?
K1 O1 C27 C32 -50.0(3) . . . 5_676 ?
K1 O1 C28 C29 49.9(3) . . . . ?
K1 C4 C5 C6 98.1(3) . . . . ?
K1 C5 C6 C7 86.9(3) . . . . ?
O3 C31 C30 O2 63.3(3) . . . . ?
O2 C29 C28 O1 -67.0(4) . . . . ?
O5 C35 C34 O4 -63.9(4) . . . . ?
O6 C37 C36 O5 64.1(4) . . . . ?
C16 Si1 N1 Fe1 -136.30(15) . . . . ?
C16 Si1 N1 Si2 43.3(2) . . . . ?
C14 C9 C10 C11 1.4(5) . . . . ?
C14 C9 C1 Fe1 -90.9(3) . . . . ?
C14 C9 C1 C2 -11.6(5) . . . . ?
C14 C13 C12 C11 -0.4(5) . . . . ?
C9 C14 C13 C12 0.3(5) . . . . ?
C9 C10 C11 C12 -1.5(5) . . . . ?
C9 C1 C2 Fe1 -99.7(3) . . . . ?
C9 C1 C2 C3 152.7(3) . . . . ?
C8 C3 C4 K1 -78.9(3) . . . . ?
C8 C3 C4 C5 0.9(5) . . . . ?
C8 C3 C2 Fe1 -91.8(4) . . . . ?
C8 C3 C2 C1 -9.0(5) . . . . ?
C8 C7 C6 C5 1.0(5) . . . . ?
C31 O3 C32 C27 -174.7(3) . . . 5_676 ?
C3 C8 C7 C6 0.2(5) . . . . ?
C3 C4 C5 K1 -97.9(3) . . . . ?
C3 C4 C5 C6 0.2(5) . . . . ?
C29 O2 C30 C31 179.5(3) . . . . ?
C13 C14 C9 C10 -0.7(5) . . . . ?
C13 C14 C9 C1 178.4(3) . . . . ?
C13 C12 C11 C10 1.0(5) . . . . ?
C24 Si4 N2 Fe1 5.0(2) . . . . ?
C24 Si4 N2 Si3 -169.03(16) . . . . ?
C30 O2 C29 C28 -178.8(3) . . . . ?
C10 C9 C1 Fe1 88.3(3) . . . . ?
C10 C9 C1 C2 167.5(3) . . . . ?
C15 Si1 N1 Fe1 102.10(18) . . . . ?
C15 Si1 N1 Si2 -78.3(2) . . . . ?
C18 Si2 N1 Fe1 -140.86(15) . . . . ?
C18 Si2 N1 Si1 39.5(2) . . . . ?
C20 Si2 N1 Fe1 -18.99(19) . . . . ?
C20 Si2 N1 Si1 161.41(17) . . . . ?
C4 C3 C2 Fe1 90.9(3) . . . . ?
C4 C3 C2 C1 173.7(3) . . . . ?
C4 C5 C6 C7 -1.2(5) . . . . ?
C19 Si2 N1 Fe1 99.47(17) . . . . ?
C19 Si2 N1 Si1 -80.1(2) . . . . ?
C7 C8 C3 C4 -1.1(5) . . . . ?
C7 C8 C3 C2 -178.5(3) . . . . ?
C32 O3 C31 C30 177.6(3) . . . . ?
C27 O1 C28 C29 -179.3(3) . . . . ?
C17 Si1 N1 Fe1 -18.4(2) . . . . ?
C17 Si1 N1 Si2 161.15(18) . . . . ?
C1 C9 C10 C11 -177.8(3) . . . . ?
C2 C3 C4 K1 98.7(3) . . . . ?
C2 C3 C4 C5 178.5(3) . . . . ?
C37 O6 C38 C33 -179.8(4) . . . 7_656 ?
C35 O5 C36 C37 -178.3(3) . . . . ?
C36 O5 C35 C34 -176.7(3) . . . . ?
C25 Si4 N2 Fe1 124.2(2) . . . . ?
C25 Si4 N2 Si3 -49.9(2) . . . . ?
C28 O1 C27 C32 178.9(3) . . . 5_676 ?
C23 Si3 N2 Fe1 54.7(2) . . . . ?
C23 Si3 N2 Si4 -131.1(2) . . . . ?
C34 O4 C33 C38 173.2(3) . . . 7_656 ?
C26 Si4 N2 Fe1 -113.6(2) . . . . ?
C26 Si4 N2 Si3 72.4(2) . . . . ?
C22 Si3 N2 Fe1 171.7(2) . . . . ?
C22 Si3 N2 Si4 -14.1(3) . . . . ?
C21 Si3 N2 Fe1 -67.6(2) . . . . ?
C21 Si3 N2 Si4 106.6(2) . . . . ?
C33 O4 C34 C35 -177.2(3) . . . . ?
C38 O6 C37 C36 179.7(3) . . . . ?
C40 O7 C41 C42 -11(3) . . . . ?
C41 O7 C40 C39 -160.7(16) . . . . ?
